data_8107431
loop_
_publ_author_name
'Xia, Ying-Fan'
'Lu, Rong-Bin'
'Sun, Wei-Jie'
'Lin, Shu-Ting'
'Zhang, Jia-Rong'
'Jiang, Cheng-Jun'

_publ_section_title
;
 The crystal structure of 3,4-dihydroxybenzoic acid&#x00A0;--
 3-[7-{[2-(3,4-difluorophenyl)cyclopropyl]amino}-5-(propylsulfanyl)-3H-[1,2,3]
 triazolo[4,5-d]pyrimidin-3-yl]-5-(2-hydroxyethoxy)cyclopentane-1,2-diol
 -- water (1/1/1), C30H36F2N6O9S
;
_journal_issue 2
_journal_name_full 'Zeitschrift f\"ur Kristallographie - New Crystal Structures'
_journal_page_first 331
_journal_page_last 333
_journal_paper_doi 10.1515/ncrs-2022-0572
_journal_volume 238
_journal_year 2023
_chemical_absolute_configuration ad
_chemical_formula_moiety 'C23 H28 F2 N6 O4 S, C7 H6 O4, H2 O'
_chemical_formula_sum 'C30 H36 F2 N6 O9 S'
_chemical_formula_weight 694.71
_space_group_crystal_system orthorhombic
_space_group_IT_number 19
_space_group_name_Hall 'P 2ac 2ab'
_space_group_name_H-M_alt 'P 21 21 21'
_atom_sites_solution_hydrogens mixed
_atom_sites_solution_primary dual
_cell_angle_alpha 90
_cell_angle_beta 90
_cell_angle_gamma 90
_cell_formula_units_Z 4
_cell_length_a 5.2364(8)
_cell_length_b 10.0250(14)
_cell_length_c 59.689(9)
_cell_measurement_reflns_used 9986
_cell_measurement_temperature 170.00
_cell_measurement_theta_max 59.010
_cell_measurement_theta_min 3.890
_cell_volume 3133.4(8)
_computing_cell_refinement 'SAINT V8.38A (Bruker AXS Inc., 2017)'
_computing_data_collection 'Bruker Instrument Service vV6.2.10'
_computing_data_reduction 'SAINT V8.38A (Bruker AXS Inc., 2017)'
_computing_molecular_graphics 'Olex2 1.5 (Dolomanov et al., 2009)'
_computing_publication_material 'Olex2 1.5 (Dolomanov et al., 2009)'
_computing_structure_refinement 'SHELXL 2018/3 (Sheldrick, 2015)'
_computing_structure_solution 'SHELXT 2018/2 (Sheldrick, 2018)'
_diffrn_ambient_temperature 170.00
_diffrn_measured_fraction_theta_full 0.990
_diffrn_measured_fraction_theta_max 0.989
_diffrn_measurement_device_type 'zju Bruker D8 VENTURE'
_diffrn_measurement_method '\? and \f scans'
_diffrn_radiation_type GaK\a
_diffrn_radiation_wavelength 1.34139
_diffrn_reflns_av_R_equivalents 0.0595
_diffrn_reflns_av_unetI/netI 0.0529
_diffrn_reflns_Laue_measured_fraction_full 0.990
_diffrn_reflns_Laue_measured_fraction_max 0.989
_diffrn_reflns_limit_h_max 6
_diffrn_reflns_limit_h_min -6
_diffrn_reflns_limit_k_max 11
_diffrn_reflns_limit_k_min -12
_diffrn_reflns_limit_l_max 76
_diffrn_reflns_limit_l_min -62
_diffrn_reflns_number 32058
_diffrn_reflns_point_group_measured_fraction_full 0.985
_diffrn_reflns_point_group_measured_fraction_max 0.978
_diffrn_reflns_theta_full 53.594
_diffrn_reflns_theta_max 59.119
_diffrn_reflns_theta_min 2.576
_diffrn_source_current 3.58
_diffrn_source_power 0.2502778
_diffrn_source_voltage 69.91
_exptl_absorpt_coefficient_mu 1.029
_exptl_absorpt_correction_T_max 0.7516
_exptl_absorpt_correction_T_min 0.6283
_exptl_absorpt_correction_type multi-scan
_exptl_absorpt_process_details
;
SADABS-2016/2 (Bruker,2016/2) was used for absorption correction.
wR2(int) was 0.1318 before and 0.0875 after correction.
The Ratio of minimum to maximum transmission is 0.8359.
The \?/2 correction factor is Not present.
;
_exptl_crystal_colour colourless
_exptl_crystal_colour_primary colourless
_exptl_crystal_density_diffrn 1.473
_exptl_crystal_description needle
_exptl_crystal_F_000 1456
_exptl_crystal_size_max 0.36
_exptl_crystal_size_mid 0.07
_exptl_crystal_size_min 0.04
_refine_diff_density_max 0.196
_refine_diff_density_min -0.260
_refine_diff_density_rms 0.058
_refine_ls_abs_structure_details
;
 Flack x determined using 2526 quotients [(I+)-(I-)]/[(I+)+(I-)]
 (Parsons, Flack and Wagner, Acta Cryst. B69 (2013) 249-259).
;
_refine_ls_abs_structure_Flack 0.100(8)
_refine_ls_extinction_coef .
_refine_ls_extinction_method none
_refine_ls_goodness_of_fit_ref 1.043
_refine_ls_hydrogen_treatment constr
_refine_ls_matrix_type full
_refine_ls_number_parameters 516
_refine_ls_number_reflns 6747
_refine_ls_number_restraints 273
_refine_ls_restrained_S_all 1.045
_refine_ls_R_factor_all 0.0399
_refine_ls_R_factor_gt 0.0384
_refine_ls_shift/su_max 0.001
_refine_ls_shift/su_mean 0.000
_refine_ls_structure_factor_coef Fsqd
_refine_ls_weighting_details 'w=1/[\s^2^(Fo^2^)+(0.0479P)^2^+0.8375P] where P=(Fo^2^+2Fc^2^)/3'
_refine_ls_weighting_scheme calc
_refine_ls_wR_factor_gt 0.0963
_refine_ls_wR_factor_ref 0.0969
_reflns_Friedel_coverage 0.687
_reflns_Friedel_fraction_full 0.978
_reflns_Friedel_fraction_max 0.963
_reflns_number_gt 6536
_reflns_number_total 6747
_reflns_threshold_expression 'I > 2\s(I)'
_cod_data_source_file suppl_j_ncrs-2022-0572_suppl.cif
_cod_data_source_block 2
_cod_database_code 8107431
_shelx_space_group_comment
;
The symmetry employed for this shelxl refinement is uniquely defined
by the following loop, which should always be used as a source of
symmetry information in preference to the above space-group names.
They are only intended as comments.
;
_shelx_estimated_absorpt_t_max 0.960
_shelx_estimated_absorpt_t_min 0.708
_olex2_refinement_description
;
1. Fixed Uiso
 At 1.2 times of:
  All C(H) groups, All C(H,H) groups, All N(H) groups
 At 1.5 times of:
  All C(H,H,H) groups, All O(H) groups, All O(H,H) groups
2. Restrained distances
 F2-C18 \\sim F2A-C18A
 with sigma of 0.02
 C14-C15 \\sim C14-C15A
 with sigma of 0.02
 C15-C16 \\sim C15A-C16A
 with sigma of 0.02
 C15-C20 \\sim C15A-C20A
 with sigma of 0.02
 C18-F1 \\sim C18A-F1A
 with sigma of 0.04
 C18-C17 \\sim C18A-C17A
 with sigma of 0.02
 C18-C19 \\sim C18A-C19A
 with sigma of 0.02
 C16-F1 \\sim C16A-F1A
 with sigma of 0.04
 C16-C17 \\sim C16A-C17A
 with sigma of 0.02
 F1-C17 \\sim F1A-C17A
 with sigma of 0.02
 C18-C16 \\sim C18A-C16A
 with sigma of 0.04
 C18-C20 \\sim C18A-C20A
 with sigma of 0.04
 C20-C19 \\sim C20A-C19A
 with sigma of 0.02
 C16-C20 \\sim C16A-C20A
 with sigma of 0.04
 F2-C17 \\sim F2A-C17A
 with sigma of 0.04
 F2-C19 \\sim F2A-C19A
 with sigma of 0.04
 C17-C19 \\sim C17A-C19A
 with sigma of 0.04
 C14-C16 \\sim C14-C16A
 with sigma of 0.04
 C14-C20 \\sim C14-C20A
 with sigma of 0.04
 C15-C17 \\sim C15A-C17A
 with sigma of 0.04
 C15-C19 \\sim C15A-C19A
 with sigma of 0.04
3. Uiso/Uaniso restraints and constraints
C14 \\sim F1 \\sim F2 \\sim C15 \\sim C16 \\sim C17 \\sim C18 \\sim C19 \\sim
C20 \\sim F1A \\sim F2A \\sim C15A \\sim C16A \\sim C17A \\sim C18A \\sim C19A
\\sim C20A: within 2A with sigma of 0.02 and sigma for terminal atoms of 0.04
within 2A
4. Others
 Sof(H14A)=Sof(F1A)=Sof(F2A)=Sof(C15A)=Sof(C16A)=Sof(H16A)=Sof(C17A)=Sof(C18A)=
 Sof(C19A)=Sof(H19A)=Sof(C20A)=Sof(H20A)=1-FVAR(1)
 Sof(H14)=Sof(F1)=Sof(F2)=Sof(C15)=Sof(C16)=Sof(H16)=Sof(C17)=Sof(C18)=
 Sof(C19)=Sof(H19)=Sof(C20)=Sof(H20)=FVAR(1)
5.a Free rotating group:
 O9(H9A,H9B)
5.b Ternary CH refined with riding coordinates:
 C3(H3A), C4(H4A), C5(H5), C6(H6A), C12(H12), C14(H14), C14(H14A)
5.c Secondary CH2 refined with riding coordinates:
 C1(H1A,H1B), C2(H2A,H2B), C7(H7A,H7B), C13(H13A,H13B), C21(H21A,H21B),
 C22(H22A,H22B)
5.d Aromatic/amide H refined with riding coordinates:
 N6(H6), C16(H16), C19(H19), C20(H20), C16A(H16A), C19A(H19A), C20A(H20A),
 C24(H24), C25(H25), C28(H28)
5.e Idealised Me refined as rotating group:
 C23(H23A,H23B,H23C)
5.f Idealised tetrahedral OH refined as rotating group:
 O1(H1), O3(H3), O4(H4), O5(H5A), O6(H6B), O7(H7)
;

loop_
_space_group_symop_operation_xyz
'x, y, z'
'-x+1/2, -y, z+1/2'
'-x, y+1/2, -z+1/2'
'x+1/2, -y+1/2, -z'

loop_
_atom_site_label
_atom_site_type_symbol
_atom_site_fract_x
_atom_site_fract_y
_atom_site_fract_z
_atom_site_U_iso_or_equiv
_atom_site_adp_type
_atom_site_occupancy
_atom_site_site_symmetry_order
_atom_site_calc_flag
_atom_site_refinement_flags_posn
_atom_site_refinement_flags_adp
_atom_site_refinement_flags_occupancy
_atom_site_disorder_assembly
_atom_site_disorder_group
S1 S 0.53467(12) 0.70619(6) 0.34190(2) 0.03062(15) Uani 1 1 d . . . . .
O1 O -0.1971(3) 0.28605(15) 0.51347(3) 0.0272(3) Uani 1 1 d . . . . .
H1 H -0.318719 0.231712 0.512545 0.041 Uiso 1 1 calc R U . . .
O2 O 0.0042(3) 0.47158(13) 0.48191(2) 0.0215(3) Uani 1 1 d . . . . .
O3 O -0.0930(3) 0.77720(15) 0.47411(2) 0.0273(4) Uani 1 1 d . . . . .
H3 H -0.235696 0.802408 0.469268 0.041 Uiso 1 1 calc R U . . .
O4 O 0.3912(3) 0.80734(14) 0.45307(2) 0.0239(3) Uani 1 1 d . . . . .
H4 H 0.472070 0.852845 0.443623 0.036 Uiso 1 1 calc R U . . .
N1 N 0.1623(4) 0.54390(16) 0.41495(3) 0.0182(4) Uani 1 1 d . . . . .
N2 N -0.0418(4) 0.46468(17) 0.41960(3) 0.0213(4) Uani 1 1 d . . . . .
N3 N -0.1409(4) 0.42258(18) 0.40074(3) 0.0222(4) Uani 1 1 d . . . . .
N4 N 0.3651(4) 0.62489(17) 0.38038(3) 0.0206(4) Uani 1 1 d . . . . .
N5 N 0.1572(4) 0.53035(18) 0.34745(3) 0.0229(4) Uani 1 1 d . . . . .
N6 N -0.1687(4) 0.37300(19) 0.35033(3) 0.0267(4) Uani 1 1 d . . . . .
H6 H -0.268688 0.325879 0.359151 0.032 Uiso 1 1 calc R U . . .
C1 C -0.2930(5) 0.4192(2) 0.51153(4) 0.0259(5) Uani 1 1 d . . . . .
H1A H -0.360189 0.449435 0.526174 0.031 Uiso 1 1 calc R U . . .
H1B H -0.434217 0.421610 0.500511 0.031 Uiso 1 1 calc R U . . .
C2 C -0.0806(5) 0.5102(2) 0.50403(3) 0.0239(5) Uani 1 1 d . . . . .
H2A H -0.142055 0.603576 0.503755 0.029 Uiso 1 1 calc R U . . .
H2B H 0.063714 0.504573 0.514701 0.029 Uiso 1 1 calc R U . . .
C3 C 0.1628(4) 0.57232(19) 0.47191(3) 0.0177(4) Uani 1 1 d . . . . .
H3A H 0.271966 0.614849 0.483657 0.021 Uiso 1 1 calc R U . . .
C4 C 0.0095(4) 0.67956(19) 0.45952(3) 0.0190(4) Uani 1 1 d . . . . .
H4A H -0.135000 0.635189 0.451489 0.023 Uiso 1 1 calc R U . . .
C5 C 0.1988(4) 0.73231(19) 0.44203(3) 0.0192(4) Uani 1 1 d . . . . .
H5 H 0.112217 0.784688 0.429960 0.023 Uiso 1 1 calc R U . . .
C6 C 0.3185(4) 0.60187(19) 0.43304(3) 0.0173(4) Uani 1 1 d . . . . .
H6A H 0.494677 0.620229 0.427358 0.021 Uiso 1 1 calc R U . . .
C7 C 0.3330(4) 0.50887(19) 0.45374(3) 0.0189(4) Uani 1 1 d . . . . .
H7A H 0.270361 0.418563 0.449889 0.023 Uiso 1 1 calc R U . . .
H7B H 0.511393 0.501492 0.459098 0.023 Uiso 1 1 calc R U . . .
C8 C 0.1916(4) 0.55444(19) 0.39229(3) 0.0188(4) Uani 1 1 d . . . . .
C9 C 0.0002(4) 0.4749(2) 0.38357(3) 0.0207(4) Uani 1 1 d . . . . .
C10 C -0.0075(5) 0.4583(2) 0.35982(3) 0.0222(4) Uani 1 1 d . . . . .
C11 C 0.3260(4) 0.6087(2) 0.35822(3) 0.0211(4) Uani 1 1 d . . . . .
C12 C -0.1901(5) 0.3529(3) 0.32665(4) 0.0312(5) Uani 1 1 d . . . . .
H12 H -0.296501 0.418896 0.318243 0.037 Uiso 1 1 calc R U . . .
C13 C -0.2067(9) 0.2108(3) 0.31906(5) 0.0675(12) Uani 1 1 d . . . . .
H13A H -0.322569 0.189985 0.306429 0.081 Uiso 1 1 calc R U . . .
H13B H -0.193720 0.140135 0.330597 0.081 Uiso 1 1 calc R U . . .
C14 C 0.0286(6) 0.2918(3) 0.31412(4) 0.0397(6) Uani 1 1 d D U . . .
H14 H 0.179781 0.269162 0.323626 0.048 Uiso 0.639(7) 1 calc R U P A 1
H14A H 0.183227 0.269805 0.323234 0.048 Uiso 0.361(7) 1 calc R U P A 2
C21 C 0.4122(5) 0.6872(3) 0.31368(4) 0.0350(6) Uani 1 1 d . . . . .
H21A H 0.548245 0.711837 0.302924 0.042 Uiso 1 1 calc R U . . .
H21B H 0.369602 0.592194 0.311157 0.042 Uiso 1 1 calc R U . . .
C22 C 0.1763(7) 0.7715(4) 0.30885(5) 0.0586(9) Uani 1 1 d . . . . .
H22A H 0.112897 0.749898 0.293653 0.070 Uiso 1 1 calc R U . . .
H22B H 0.040684 0.747631 0.319680 0.070 Uiso 1 1 calc R U . . .
C23 C 0.2256(12) 0.9206(5) 0.31027(7) 0.0860(16) Uani 1 1 d . . . . .
H23A H 0.349457 0.946474 0.298747 0.129 Uiso 1 1 calc R U . . .
H23B H 0.293873 0.942596 0.325103 0.129 Uiso 1 1 calc R U . . .
H23C H 0.065319 0.969019 0.307866 0.129 Uiso 1 1 calc R U . . .
F1 F 0.4163(13) 0.2133(6) 0.24138(7) 0.116(2) Uani 0.639(7) 1 d D U P A 1
F2 F 0.305(3) 0.4584(18) 0.22753(18) 0.134(5) Uani 0.639(7) 1 d D U P A 1
C15 C 0.093(3) 0.3319(16) 0.2907(2) 0.043(3) Uani 0.639(7) 1 d D U P A 1
C16 C 0.2284(15) 0.2516(7) 0.27679(9) 0.0552(16) Uani 0.639(7) 1 d D U P A 1
H16 H 0.281673 0.166006 0.281759 0.066 Uiso 0.639(7) 1 calc R U P A 1
C17 C 0.2890(18) 0.2938(9) 0.25557(10) 0.0672(19) Uani 0.639(7) 1 d D U P A 1
C18 C 0.213(4) 0.414(2) 0.2477(2) 0.073(4) Uani 0.639(7) 1 d D U P A 1
C19 C 0.0976(18) 0.5056(7) 0.26225(10) 0.0706(19) Uani 0.639(7) 1 d D U P A 1
H19 H 0.064496 0.594627 0.257622 0.085 Uiso 0.639(7) 1 calc R U P A 1
C20 C 0.0329(14) 0.4626(5) 0.28377(8) 0.0532(15) Uani 0.639(7) 1 d D U P A 1
H20 H -0.051815 0.521609 0.293757 0.064 Uiso 0.639(7) 1 calc R U P A 1
F1A F 0.5909(16) 0.3164(18) 0.24992(14) 0.144(5) Uani 0.361(7) 1 d D U P A 2
F2A F 0.258(3) 0.472(3) 0.2267(3) 0.098(6) Uani 0.361(7) 1 d D U P A 2
C15A C 0.079(5) 0.349(3) 0.2909(3) 0.042(4) Uani 0.361(7) 1 d D U P A 2
C16A C 0.302(2) 0.3092(15) 0.28069(17) 0.058(3) Uani 0.361(7) 1 d D U P A 2
H16A H 0.415995 0.252568 0.288651 0.069 Uiso 0.361(7) 1 calc R U P A 2
C17A C 0.367(2) 0.3493(18) 0.25908(18) 0.070(3) Uani 0.361(7) 1 d D U P A 2
C18A C 0.213(7) 0.438(4) 0.2485(5) 0.078(6) Uani 0.361(7) 1 d D U P A 2
C19A C -0.040(3) 0.4552(17) 0.25549(18) 0.082(4) Uani 0.361(7) 1 d D U P A 2
H19A H -0.163074 0.496030 0.246004 0.098 Uiso 0.361(7) 1 calc R U P A 2
C20A C -0.105(2) 0.4107(13) 0.27673(15) 0.061(3) Uani 0.361(7) 1 d D U P A 2
H20A H -0.274649 0.421771 0.281940 0.073 Uiso 0.361(7) 1 calc R U P A 2
O5 O -1.4011(4) -0.17717(16) 0.40584(3) 0.0339(4) Uani 1 1 d . . . . .
H5A H -1.433628 -0.225268 0.394674 0.051 Uiso 1 1 calc R U . . .
O6 O -1.3076(4) 0.00869(17) 0.43550(3) 0.0344(4) Uani 1 1 d . . . . .
H6B H -1.283611 0.079626 0.442693 0.052 Uiso 1 1 calc R U . . .
O7 O -0.5631(3) 0.26780(15) 0.40636(3) 0.0275(4) Uani 1 1 d . . . . .
H7 H -0.432342 0.313275 0.403512 0.041 Uiso 1 1 calc R U . . .
O8 O -0.5200(4) 0.2068(2) 0.37044(3) 0.0420(5) Uani 1 1 d . . . . .
C24 C -0.8840(5) 0.0007(2) 0.37680(4) 0.0309(5) Uani 1 1 d . . . . .
H24 H -0.790823 -0.000741 0.363150 0.037 Uiso 1 1 calc R U . . .
C25 C -1.0723(5) -0.0931(2) 0.38076(4) 0.0308(5) Uani 1 1 d . . . . .
H25 H -1.104502 -0.160942 0.370014 0.037 Uiso 1 1 calc R U . . .
C26 C -1.2148(5) -0.0886(2) 0.40045(4) 0.0244(5) Uani 1 1 d . . . . .
C27 C -1.1628(5) 0.0099(2) 0.41654(4) 0.0236(4) Uani 1 1 d . . . . .
C28 C -0.9686(5) 0.1006(2) 0.41286(4) 0.0236(4) Uani 1 1 d . . . . .
H28 H -0.928704 0.165247 0.423964 0.028 Uiso 1 1 calc R U . . .
C29 C -0.8318(5) 0.0974(2) 0.39292(4) 0.0234(4) Uani 1 1 d . . . . .
C30 C -0.6235(5) 0.1944(2) 0.38861(4) 0.0266(5) Uani 1 1 d . . . . .
O9 O -1.2679(4) 0.23173(17) 0.45921(3) 0.0352(4) Uani 1 1 d G . . . .
H9A H -1.229392 0.312496 0.458600 0.053 Uiso 1 1 d G U . . .
H9B H -1.400308 0.247533 0.467603 0.053 Uiso 1 1 d G U . . .

loop_
_atom_site_aniso_label
_atom_site_aniso_U_11
_atom_site_aniso_U_22
_atom_site_aniso_U_33
_atom_site_aniso_U_23
_atom_site_aniso_U_13
_atom_site_aniso_U_12
S1 0.0333(3) 0.0379(3) 0.0207(2) 0.0057(2) 0.0011(2) -0.0148(3)
O1 0.0328(9) 0.0183(7) 0.0304(8) 0.0035(6) -0.0008(7) -0.0043(7)
O2 0.0324(8) 0.0163(6) 0.0157(6) -0.0011(5) 0.0066(6) -0.0065(7)
O3 0.0350(9) 0.0224(7) 0.0245(7) -0.0043(6) 0.0022(7) 0.0084(7)
O4 0.0347(9) 0.0190(7) 0.0179(6) -0.0007(6) 0.0013(6) -0.0118(6)
N1 0.0228(9) 0.0168(7) 0.0151(7) -0.0015(6) 0.0018(7) -0.0055(7)
N2 0.0257(9) 0.0204(8) 0.0178(8) -0.0019(7) 0.0014(7) -0.0068(7)
N3 0.0286(10) 0.0210(8) 0.0171(8) -0.0024(7) 0.0006(7) -0.0062(8)
N4 0.0245(9) 0.0198(8) 0.0174(8) -0.0002(6) 0.0011(7) -0.0045(7)
N5 0.0273(10) 0.0235(8) 0.0178(8) 0.0001(7) -0.0005(7) -0.0057(8)
N6 0.0343(11) 0.0275(9) 0.0181(8) -0.0023(7) 0.0019(8) -0.0110(9)
C1 0.0332(12) 0.0221(10) 0.0224(9) 0.0012(8) 0.0061(9) -0.0004(10)
C2 0.0363(13) 0.0196(9) 0.0158(9) -0.0005(8) 0.0081(9) -0.0023(9)
C3 0.0226(10) 0.0149(8) 0.0157(8) 0.0011(7) 0.0015(8) -0.0029(8)
C4 0.0237(10) 0.0168(8) 0.0165(8) -0.0023(7) 0.0000(8) 0.0012(8)
C5 0.0283(11) 0.0142(8) 0.0150(8) 0.0012(7) -0.0027(8) -0.0028(8)
C6 0.0215(10) 0.0162(8) 0.0142(8) 0.0008(7) -0.0006(8) -0.0033(8)
C7 0.0237(10) 0.0167(8) 0.0163(8) 0.0033(7) 0.0012(8) 0.0006(8)
C8 0.0238(11) 0.0162(9) 0.0163(9) 0.0002(7) 0.0006(8) -0.0016(8)
C9 0.0257(11) 0.0189(9) 0.0174(9) -0.0005(7) 0.0020(8) -0.0044(9)
C10 0.0277(12) 0.0213(9) 0.0175(9) -0.0008(8) -0.0003(8) -0.0033(9)
C11 0.0236(11) 0.0210(9) 0.0187(9) 0.0031(8) 0.0029(8) -0.0021(9)
C12 0.0378(14) 0.0365(12) 0.0192(10) -0.0072(9) -0.0020(10) -0.0135(11)
C13 0.112(3) 0.0539(18) 0.0368(14) -0.0254(14) 0.0241(18) -0.049(2)
C14 0.0516(16) 0.0385(13) 0.0289(11) -0.0059(11) 0.0108(12) -0.0059(14)
C21 0.0398(15) 0.0455(14) 0.0196(10) 0.0064(10) 0.0017(10) -0.0077(12)
C22 0.0483(18) 0.090(3) 0.0370(14) 0.0259(16) 0.0021(14) 0.0093(19)
C23 0.123(4) 0.079(3) 0.056(2) 0.013(2) 0.007(3) 0.047(3)
F1 0.147(5) 0.151(5) 0.050(2) -0.021(2) 0.045(3) 0.025(4)
F2 0.200(11) 0.164(8) 0.040(4) 0.016(5) 0.049(5) -0.005(8)
C15 0.060(5) 0.041(4) 0.028(4) -0.004(3) 0.010(4) -0.008(3)
C16 0.069(4) 0.069(4) 0.028(2) -0.011(3) 0.010(3) -0.001(3)
C17 0.078(5) 0.095(5) 0.028(3) -0.017(3) 0.016(3) -0.008(4)
C18 0.093(6) 0.102(8) 0.024(4) -0.004(4) 0.015(4) -0.027(6)
C19 0.108(5) 0.064(3) 0.040(3) 0.008(3) 0.007(3) -0.023(4)
C20 0.081(4) 0.045(3) 0.033(2) 0.001(2) 0.011(3) -0.014(3)
F1A 0.063(5) 0.292(15) 0.077(5) -0.024(8) 0.032(4) 0.004(8)
F2A 0.078(6) 0.188(16) 0.027(5) 0.016(7) 0.008(4) -0.057(8)
C15A 0.045(7) 0.060(9) 0.020(7) -0.020(5) 0.004(6) -0.005(6)
C16A 0.046(5) 0.089(8) 0.038(5) -0.017(5) 0.000(4) -0.005(6)
C17A 0.041(5) 0.127(9) 0.041(5) -0.033(6) 0.017(4) -0.024(6)
C18A 0.095(9) 0.109(11) 0.031(8) 0.003(8) 0.021(8) -0.033(9)
C19A 0.097(8) 0.116(9) 0.033(5) 0.013(5) 0.002(5) -0.003(8)
C20A 0.058(6) 0.094(7) 0.031(4) 0.006(5) 0.006(4) 0.004(6)
O5 0.0480(11) 0.0293(8) 0.0245(7) -0.0034(7) 0.0041(8) -0.0226(8)
O6 0.0498(11) 0.0257(8) 0.0278(8) -0.0061(7) 0.0137(8) -0.0159(8)
O7 0.0298(9) 0.0242(7) 0.0283(7) -0.0041(6) 0.0033(7) -0.0105(7)
O8 0.0498(12) 0.0457(10) 0.0304(8) -0.0078(8) 0.0113(8) -0.0269(10)
C24 0.0369(13) 0.0324(11) 0.0234(10) -0.0043(9) 0.0062(9) -0.0114(11)
C25 0.0410(15) 0.0277(10) 0.0237(10) -0.0068(9) 0.0017(10) -0.0122(11)
C26 0.0308(12) 0.0191(9) 0.0233(10) 0.0028(8) -0.0009(9) -0.0078(9)
C27 0.0327(12) 0.0169(9) 0.0211(9) 0.0011(8) 0.0006(9) -0.0049(9)
C28 0.0318(12) 0.0161(8) 0.0229(9) -0.0018(8) 0.0018(9) -0.0049(9)
C29 0.0257(11) 0.0203(9) 0.0241(10) 0.0005(8) 0.0007(9) -0.0058(9)
C30 0.0306(12) 0.0222(10) 0.0270(10) -0.0012(9) 0.0004(9) -0.0063(10)
O9 0.0468(11) 0.0250(8) 0.0339(8) -0.0051(7) 0.0066(8) -0.0043(8)

loop_
_atom_type_symbol
_atom_type_description
_atom_type_scat_dispersion_real
_atom_type_scat_dispersion_imag
_atom_type_scat_source
C C 0.0137 0.0067 'International Tables Vol C Tables 4.2.6.8 and 6.1.1.4'
H H 0.0000 0.0000 'International Tables Vol C Tables 4.2.6.8 and 6.1.1.4'
F F 0.0583 0.0400 'International Tables Vol C Tables 4.2.6.8 and 6.1.1.4'
N N 0.0241 0.0134 'International Tables Vol C Tables 4.2.6.8 and 6.1.1.4'
O O 0.0389 0.0241 'International Tables Vol C Tables 4.2.6.8 and 6.1.1.4'
S S 0.2925 0.4295 'International Tables Vol C Tables 4.2.6.8 and 6.1.1.4'

loop_
_geom_angle_atom_site_label_1
_geom_angle_atom_site_label_2
_geom_angle_atom_site_label_3
_geom_angle
_geom_angle_site_symmetry_1
_geom_angle_site_symmetry_3
C11 S1 C21 103.69(12) . .
C1 O1 H1 109.5 . .
C3 O2 C2 111.63(15) . .
C4 O3 H3 109.5 . .
C5 O4 H4 109.5 . .
N2 N1 C6 121.09(16) . .
N2 N1 C8 109.63(17) . .
C8 N1 C6 129.26(18) . .
N3 N2 N1 108.90(16) . .
N2 N3 C9 107.85(18) . .
C11 N4 C8 110.51(18) . .
C10 N5 C11 118.17(18) . .
C10 N6 H6 117.9 . .
C10 N6 C12 124.2(2) . .
C12 N6 H6 117.9 . .
O1 C1 H1A 109.8 . .
O1 C1 H1B 109.8 . .
O1 C1 C2 109.3(2) . .
H1A C1 H1B 108.3 . .
C2 C1 H1A 109.8 . .
C2 C1 H1B 109.8 . .
O2 C2 C1 109.62(17) . .
O2 C2 H2A 109.7 . .
O2 C2 H2B 109.7 . .
C1 C2 H2A 109.7 . .
C1 C2 H2B 109.7 . .
H2A C2 H2B 108.2 . .
O2 C3 H3A 109.8 . .
O2 C3 C4 112.99(18) . .
O2 C3 C7 109.67(15) . .
C4 C3 H3A 109.8 . .
C4 C3 C7 104.65(15) . .
C7 C3 H3A 109.8 . .
O3 C4 C3 112.76(16) . .
O3 C4 H4A 108.4 . .
O3 C4 C5 115.18(16) . .
C3 C4 H4A 108.4 . .
C3 C4 C5 103.40(17) . .
C5 C4 H4A 108.4 . .
O4 C5 C4 108.97(15) . .
O4 C5 H5 112.2 . .
O4 C5 C6 108.76(18) . .
C4 C5 H5 112.2 . .
C4 C5 C6 101.92(15) . .
C6 C5 H5 112.2 . .
N1 C6 C5 111.26(17) . .
N1 C6 H6A 109.6 . .
N1 C6 C7 111.97(16) . .
C5 C6 H6A 109.6 . .
C5 C6 C7 104.61(15) . .
C7 C6 H6A 109.6 . .
C3 C7 C6 106.52(16) . .
C3 C7 H7A 110.4 . .
C3 C7 H7B 110.4 . .
C6 C7 H7A 110.4 . .
C6 C7 H7B 110.4 . .
H7A C7 H7B 108.6 . .
N1 C8 C9 104.29(18) . .
N4 C8 N1 129.51(19) . .
N4 C8 C9 126.20(18) . .
N3 C9 C8 109.30(17) . .
N3 C9 C10 133.2(2) . .
C8 C9 C10 117.47(19) . .
N5 C10 C9 117.67(19) . .
N6 C10 N5 121.24(19) . .
N6 C10 C9 121.1(2) . .
N4 C11 S1 112.45(16) . .
N5 C11 S1 117.86(15) . .
N5 C11 N4 129.69(19) . .
N6 C12 H12 116.5 . .
N6 C12 C13 115.9(2) . .
N6 C12 C14 119.4(2) . .
C13 C12 H12 116.5 . .
C13 C12 C14 60.3(2) . .
C14 C12 H12 116.5 . .
C12 C13 H13A 117.8 . .
C12 C13 H13B 117.8 . .
C12 C13 C14 59.90(19) . .
H13A C13 H13B 114.9 . .
C14 C13 H13A 117.8 . .
C14 C13 H13B 117.8 . .
C12 C14 C13 59.8(2) . .
C12 C14 H14 114.5 . .
C12 C14 H14A 115.9 . .
C12 C14 C15A 115.8(7) . .
C13 C14 H14 114.5 . .
C13 C14 H14A 115.9 . .
C13 C14 C15A 121.5(14) . .
C15 C14 C12 121.9(5) . .
C15 C14 C13 120.9(9) . .
C15 C14 H14 114.5 . .
C15A C14 H14A 115.9 . .
S1 C21 H21A 108.8 . .
S1 C21 H21B 108.8 . .
H21A C21 H21B 107.7 . .
C22 C21 S1 113.8(2) . .
C22 C21 H21A 108.8 . .
C22 C21 H21B 108.8 . .
C21 C22 H22A 108.9 . .
C21 C22 H22B 108.9 . .
H22A C22 H22B 107.7 . .
C23 C22 C21 113.4(4) . .
C23 C22 H22A 108.9 . .
C23 C22 H22B 108.9 . .
C22 C23 H23A 109.5 . .
C22 C23 H23B 109.5 . .
C22 C23 H23C 109.5 . .
H23A C23 H23B 109.5 . .
H23A C23 H23C 109.5 . .
H23B C23 H23C 109.5 . .
C16 C15 C14 122.1(8) . .
C16 C15 C20 119.2(7) . .
C20 C15 C14 118.4(9) . .
C15 C16 H16 119.9 . .
C15 C16 C17 120.2(7) . .
C17 C16 H16 119.9 . .
F1 C17 C16 120.7(7) . .
F1 C17 C18 117.4(7) . .
C18 C17 C16 121.8(7) . .
F2 C18 C19 118.9(14) . .
C17 C18 F2 119.4(11) . .
C17 C18 C19 119.6(8) . .
C18 C19 H19 120.9 . .
C20 C19 C18 118.2(7) . .
C20 C19 H19 120.9 . .
C15 C20 H20 119.9 . .
C19 C20 C15 120.3(6) . .
C19 C20 H20 119.9 . .
C16A C15A C14 116.4(12) . .
C16A C15A C20A 115.8(11) . .
C20A C15A C14 126.0(15) . .
C15A C16A H16A 118.8 . .
C15A C16A C17A 122.4(12) . .
C17A C16A H16A 118.8 . .
F1A C17A C16A 121.6(13) . .
F1A C17A C18A 119.7(13) . .
C18A C17A C16A 118.2(12) . .
F2A C18A C19A 114(2) . .
C17A C18A F2A 120.4(18) . .
C17A C18A C19A 120.6(17) . .
C18A C19A H19A 121.3 . .
C20A C19A C18A 117.5(13) . .
C20A C19A H19A 121.3 . .
C15A C20A H20A 119.3 . .
C19A C20A C15A 121.3(12) . .
C19A C20A H20A 119.3 . .
C26 O5 H5A 109.5 . .
C27 O6 H6B 109.5 . .
C30 O7 H7 109.5 . .
C25 C24 H24 120.2 . .
C25 C24 C29 119.7(2) . .
C29 C24 H24 120.2 . .
C24 C25 H25 119.9 . .
C24 C25 C26 120.3(2) . .
C26 C25 H25 119.9 . .
O5 C26 C25 124.3(2) . .
O5 C26 C27 115.9(2) . .
C25 C26 C27 119.7(2) . .
O6 C27 C26 117.0(2) . .
O6 C27 C28 123.22(19) . .
C28 C27 C26 119.8(2) . .
C27 C28 H28 120.0 . .
C27 C28 C29 120.03(19) . .
C29 C28 H28 120.0 . .
C24 C29 C30 118.7(2) . .
C28 C29 C24 120.4(2) . .
C28 C29 C30 120.8(2) . .
O7 C30 C29 113.56(19) . .
O8 C30 O7 123.2(2) . .
O8 C30 C29 123.2(2) . .
H9A O9 H9B 92.3 . .

loop_
_geom_bond_atom_site_label_1
_geom_bond_atom_site_label_2
_geom_bond_distance
_geom_bond_site_symmetry_2
S1 C11 1.760(2) .
S1 C21 1.812(2) .
O1 H1 0.8400 .
O1 C1 1.431(3) .
O2 C2 1.446(2) .
O2 C3 1.437(2) .
O3 H3 0.8400 .
O3 C4 1.416(2) .
O4 H4 0.8400 .
O4 C5 1.420(3) .
N1 N2 1.360(2) .
N1 C6 1.474(3) .
N1 C8 1.365(2) .
N2 N3 1.310(3) .
N3 C9 1.368(3) .
N4 C8 1.353(3) .
N4 C11 1.348(3) .
N5 C10 1.346(3) .
N5 C11 1.346(3) .
N6 H6 0.8800 .
N6 C10 1.329(3) .
N6 C12 1.432(3) .
C1 H1A 0.9900 .
C1 H1B 0.9900 .
C1 C2 1.506(3) .
C2 H2A 0.9900 .
C2 H2B 0.9900 .
C3 H3A 1.0000 .
C3 C4 1.532(3) .
C3 C7 1.541(3) .
C4 H4A 1.0000 .
C4 C5 1.534(3) .
C5 H5 1.0000 .
C5 C6 1.546(3) .
C6 H6A 1.0000 .
C6 C7 1.550(3) .
C7 H7A 0.9900 .
C7 H7B 0.9900 .
C8 C9 1.383(3) .
C9 C10 1.427(3) .
C12 H12 1.0000 .
C12 C13 1.497(4) .
C12 C14 1.499(4) .
C13 H13A 0.9900 .
C13 H13B 0.9900 .
C13 C14 1.505(5) .
C14 H14 1.0000 .
C14 H14A 1.0000 .
C14 C15 1.492(8) .
C14 C15A 1.521(14) .
C21 H21A 0.9900 .
C21 H21B 0.9900 .
C21 C22 1.524(4) .
C22 H22A 0.9900 .
C22 H22B 0.9900 .
C22 C23 1.519(7) .
C23 H23A 0.9800 .
C23 H23B 0.9800 .
C23 H23C 0.9800 .
F1 C17 1.347(8) .
F2 C18 1.370(10) .
C15 C16 1.358(12) .
C15 C20 1.409(12) .
C16 H16 0.9500 .
C16 C17 1.372(8) .
C17 C18 1.354(13) .
C18 C19 1.401(16) .
C19 H19 0.9500 .
C19 C20 1.396(7) .
C20 H20 0.9500 .
F1A C17A 1.333(12) .
F2A C18A 1.368(16) .
C15A C16A 1.376(17) .
C15A C20A 1.424(19) .
C16A H16A 0.9500 .
C16A C17A 1.394(14) .
C17A C18A 1.355(19) .
C18A C19A 1.40(2) .
C19A H19A 0.9500 .
C19A C20A 1.386(12) .
C20A H20A 0.9500 .
O5 H5A 0.8400 .
O5 C26 1.357(3) .
O6 H6B 0.8400 .
O6 C27 1.363(3) .
O7 H7 0.8400 .
O7 C30 1.328(3) .
O8 C30 1.219(3) .
C24 H24 0.9500 .
C24 C25 1.383(3) .
C24 C29 1.393(3) .
C25 H25 0.9500 .
C25 C26 1.393(3) .
C26 C27 1.405(3) .
C27 C28 1.381(3) .
C28 H28 0.9500 .
C28 C29 1.390(3) .
C29 C30 1.483(3) .
O9 H9A 0.8353 .
O9 H9B 0.8699 .

loop_
_geom_hbond_atom_site_label_D
_geom_hbond_atom_site_label_H
_geom_hbond_atom_site_label_A
_geom_hbond_distance_DH
_geom_hbond_distance_HA
_geom_hbond_distance_DA
_geom_hbond_angle_DHA
_geom_hbond_site_symmetry_A
_geom_hbond_publ_flag
O4 H4 O6 0.84 2.00 2.768(2) 151.3 1_765 yes
N6 H6 O8 0.88 1.90 2.757(3) 164.0 . yes
O5 H5A N4 0.84 2.02 2.783(2) 150.0 1_345 yes
O6 H6B O9 0.84 1.82 2.654(2) 173.7 . yes
O7 H7 N3 0.84 1.89 2.722(3) 173.1 . yes
O9 H9B O1 0.87 1.95 2.782(3) 159.6 4_356 yes

loop_
_geom_torsion_atom_site_label_1
_geom_torsion_atom_site_label_2
_geom_torsion_atom_site_label_3
_geom_torsion_atom_site_label_4
_geom_torsion
_geom_torsion_site_symmetry_1
_geom_torsion_site_symmetry_2
_geom_torsion_site_symmetry_3
_geom_torsion_site_symmetry_4
S1 C21 C22 C23 63.4(3) . . . .
O1 C1 C2 O2 63.7(2) . . . .
O2 C3 C4 O3 80.5(2) . . . .
O2 C3 C4 C5 -154.45(15) . . . .
O2 C3 C7 C6 134.23(17) . . . .
O3 C4 C5 O4 52.5(2) . . . .
O3 C4 C5 C6 167.32(17) . . . .
O4 C5 C6 N1 -159.45(15) . . . .
O4 C5 C6 C7 79.46(19) . . . .
N1 N2 N3 C9 0.0(2) . . . .
N1 C6 C7 C3 -106.39(19) . . . .
N1 C8 C9 N3 1.7(2) . . . .
N1 C8 C9 C10 -175.81(19) . . . .
N2 N1 C6 C5 -84.1(2) . . . .
N2 N1 C6 C7 32.6(3) . . . .
N2 N1 C8 N4 178.5(2) . . . .
N2 N1 C8 C9 -1.6(2) . . . .
N2 N3 C9 C8 -1.1(2) . . . .
N2 N3 C9 C10 175.8(2) . . . .
N3 C9 C10 N5 177.5(2) . . . .
N3 C9 C10 N6 -3.6(4) . . . .
N4 C8 C9 N3 -178.5(2) . . . .
N4 C8 C9 C10 4.0(3) . . . .
N6 C12 C13 C14 -110.5(3) . . . .
N6 C12 C14 C13 104.9(3) . . . .
N6 C12 C14 C15 -145.4(11) . . . .
N6 C12 C14 C15A -142.1(17) . . . .
C2 O2 C3 C4 -86.5(2) . . . .
C2 O2 C3 C7 157.16(17) . . . .
C3 O2 C2 C1 166.58(18) . . . .
C3 C4 C5 O4 -70.99(18) . . . .
C3 C4 C5 C6 43.85(19) . . . .
C4 C3 C7 C6 12.8(2) . . . .
C4 C5 C6 N1 85.55(18) . . . .
C4 C5 C6 C7 -35.5(2) . . . .
C5 C6 C7 C3 14.2(2) . . . .
C6 N1 N2 N3 -177.68(18) . . . .
C6 N1 C8 N4 -2.9(4) . . . .
C6 N1 C8 C9 176.94(19) . . . .
C7 C3 C4 O3 -160.22(17) . . . .
C7 C3 C4 C5 -35.18(19) . . . .
C8 N1 N2 N3 1.0(2) . . . .
C8 N1 C6 C5 97.5(2) . . . .
C8 N1 C6 C7 -145.8(2) . . . .
C8 N4 C11 S1 176.42(15) . . . .
C8 N4 C11 N5 -4.2(3) . . . .
C8 C9 C10 N5 -5.8(3) . . . .
C8 C9 C10 N6 173.1(2) . . . .
C10 N5 C11 S1 -178.22(17) . . . .
C10 N5 C11 N4 2.4(4) . . . .
C10 N6 C12 C13 135.7(3) . . . .
C10 N6 C12 C14 66.7(3) . . . .
C11 S1 C21 C22 77.9(2) . . . .
C11 N4 C8 N1 -179.5(2) . . . .
C11 N4 C8 C9 0.7(3) . . . .
C11 N5 C10 N6 -175.9(2) . . . .
C11 N5 C10 C9 2.9(3) . . . .
C12 N6 C10 N5 -2.3(4) . . . .
C12 N6 C10 C9 178.9(2) . . . .
C12 C13 C14 C15 -111.4(6) . . . .
C12 C13 C14 C15A -103.5(10) . . . .
C12 C14 C15 C16 -158.0(12) . . . .
C12 C14 C15 C20 29(2) . . . .
C12 C14 C15A C16A 170(2) . . . .
C12 C14 C15A C20A -26(4) . . . .
C13 C12 C14 C15 109.7(11) . . . .
C13 C12 C14 C15A 113.0(17) . . . .
C13 C14 C15 C16 -86.6(17) . . . .
C13 C14 C15 C20 100.1(16) . . . .
C13 C14 C15A C16A -121(2) . . . .
C13 C14 C15A C20A 43(3) . . . .
C14 C15 C16 C17 -178.3(12) . . . .
C14 C15 C20 C19 177.8(11) . . . .
C14 C15A C16A C17A 177.4(17) . . . .
C14 C15A C20A C19A -178(2) . . . .
C21 S1 C11 N4 -171.37(17) . . . .
C21 S1 C11 N5 9.1(2) . . . .
F1 C17 C18 F2 -12(3) . . . .
F1 C17 C18 C19 -174.9(14) . . . .
F2 C18 C19 C20 -172.4(15) . . . .
C15 C16 C17 F1 -177.8(13) . . . .
C15 C16 C17 C18 -1(2) . . . .
C16 C15 C20 C19 4(2) . . . .
C16 C17 C18 F2 171.8(16) . . . .
C16 C17 C18 C19 8(3) . . . .
C17 C18 C19 C20 -9(3) . . . .
C18 C19 C20 C15 2.6(19) . . . .
C20 C15 C16 C17 -5(2) . . . .
F1A C17A C18A F2A 14(6) . . . .
F1A C17A C18A C19A 168(3) . . . .
F2A C18A C19A C20A 174(3) . . . .
C15A C16A C17A F1A 176(2) . . . .
C15A C16A C17A C18A 5(4) . . . .
C16A C15A C20A C19A -14(4) . . . .
C16A C17A C18A F2A -175(3) . . . .
C16A C17A C18A C19A -20(5) . . . .
C17A C18A C19A C20A 18(5) . . . .
C18A C19A C20A C15A 0(4) . . . .
C20A C15A C16A C17A 12(4) . . . .
O5 C26 C27 O6 -1.6(3) . . . .
O5 C26 C27 C28 177.2(2) . . . .
O6 C27 C28 C29 -178.8(2) . . . .
C24 C25 C26 O5 -179.3(2) . . . .
C24 C25 C26 C27 -1.5(4) . . . .
C24 C29 C30 O7 -169.9(2) . . . .
C24 C29 C30 O8 11.1(4) . . . .
C25 C24 C29 C28 -0.4(4) . . . .
C25 C24 C29 C30 178.1(2) . . . .
C25 C26 C27 O6 -179.6(2) . . . .
C25 C26 C27 C28 -0.8(4) . . . .
C26 C27 C28 C29 2.4(3) . . . .
C27 C28 C29 C24 -1.8(4) . . . .
C27 C28 C29 C30 179.7(2) . . . .
C28 C29 C30 O7 8.6(3) . . . .
C28 C29 C30 O8 -170.4(2) . . . .
C29 C24 C25 C26 2.1(4) . . . .
